data_7239535
loop_
_publ_author_name
'Jia, Jiangtao'
'Sun, Fuxing'
'Ma, Heping'
'Wang, Lei'
'Cai, Kun'
'Bian, Zheng'
'Gao, Lianxun'
'Zhu, Guangshan'

_publ_section_title
;
 Trigonal prism or octahedron: the conformational change of a dendritic
 six-node ligand in MOFs
;
_journal_issue 35
_journal_name_full 'Journal of Materials Chemistry A'
_journal_page_first 10112
_journal_paper_doi 10.1039/c3ta11840a
_journal_volume 1
_journal_year 2013
_chemical_formula_moiety 'C69 H42 O14 Pb3'
_chemical_formula_sum 'C69 H42 O14 Pb3'
_chemical_formula_weight 1716.60
_space_group_IT_number 15
_space_group_name_Hall '-C 2yc'
_space_group_name_H-M_alt 'C 1 2/c 1'
_symmetry_cell_setting monoclinic
_symmetry_space_group_name_H-M 'C 1 2/c 1'
_atom_sites_solution_hydrogens geom
_atom_sites_solution_primary direct
_atom_sites_solution_secondary difmap
_audit_creation_method SHELXL-97
_cell_angle_alpha 90.00
_cell_angle_beta 100.1710(10)
_cell_angle_gamma 90.00
_cell_formula_units_Z 8
_cell_length_a 26.4685(12)
_cell_length_b 22.6646(11)
_cell_length_c 40.1626(18)
_cell_measurement_reflns_used 7673
_cell_measurement_temperature 293(2)
_cell_measurement_theta_max 20.21
_cell_measurement_theta_min 2.38
_cell_volume 23714.8(19)
_computing_cell_refinement 'Bruker SMART'
_computing_data_collection 'Bruker SMART'
_computing_data_reduction 'Bruker SAINT'
_computing_molecular_graphics 'Bruker SHELXTL'
_computing_publication_material 'Bruker SHELXTL'
_computing_structure_refinement 'SHELXL-97 (Sheldrick, 1997)'
_computing_structure_solution 'SHELXS-97 (Sheldrick, 1990)'
_diffrn_ambient_temperature 293(2)
_diffrn_measured_fraction_theta_full 1.000
_diffrn_measured_fraction_theta_max 1.000
_diffrn_measurement_device_type 'CCD area detector'
_diffrn_measurement_method 'phi and omega scans'
_diffrn_radiation_monochromator graphite
_diffrn_radiation_source 'fine-focus sealed tube'
_diffrn_radiation_type MoK\a
_diffrn_radiation_wavelength 0.71073
_diffrn_reflns_av_R_equivalents 0.0589
_diffrn_reflns_av_sigmaI/netI 0.0933
_diffrn_reflns_limit_h_max 31
_diffrn_reflns_limit_h_min -31
_diffrn_reflns_limit_k_max 27
_diffrn_reflns_limit_k_min -19
_diffrn_reflns_limit_l_max 42
_diffrn_reflns_limit_l_min -48
_diffrn_reflns_number 60662
_diffrn_reflns_theta_full 25.25
_diffrn_reflns_theta_max 25.25
_diffrn_reflns_theta_min 1.19
_exptl_absorpt_coefficient_mu 4.283
_exptl_absorpt_correction_T_max 0.2791
_exptl_absorpt_correction_T_min 0.2791
_exptl_absorpt_correction_type none
_exptl_crystal_colour block
_exptl_crystal_density_diffrn 0.962
_exptl_crystal_density_method 'not measured'
_exptl_crystal_description colourless
_exptl_crystal_F_000 6512
_exptl_crystal_size_max 0.40
_exptl_crystal_size_mid 0.40
_exptl_crystal_size_min 0.40
_refine_diff_density_max 2.716
_refine_diff_density_min -1.842
_refine_diff_density_rms 0.195
_refine_ls_extinction_method none
_refine_ls_goodness_of_fit_ref 0.961
_refine_ls_hydrogen_treatment constr
_refine_ls_matrix_type full
_refine_ls_number_parameters 775
_refine_ls_number_reflns 21458
_refine_ls_number_restraints 53
_refine_ls_restrained_S_all 0.975
_refine_ls_R_factor_all 0.1188
_refine_ls_R_factor_gt 0.0723
_refine_ls_shift/su_max 0.001
_refine_ls_shift/su_mean 0.000
_refine_ls_structure_factor_coef Fsqd
_refine_ls_weighting_details 'calc w=1/[\s^2^(Fo^2^)+(0.1345P)^2^+0.0000P] where P=(Fo^2^+2Fc^2^)/3'
_refine_ls_weighting_scheme calc
_refine_ls_wR_factor_gt 0.2130
_refine_ls_wR_factor_ref 0.2316
_reflns_number_gt 11144
_reflns_number_total 21458
_reflns_threshold_expression >2sigma(I)
_cod_data_source_file c3ta11840a.txt
_cod_data_source_block 1
_cod_depositor_comments
;
The following automatic conversions were performed:

data item '_symmetry_cell_setting' value 'Monoclinic' was changed to
'monoclinic' in accordance with the
/home/saulius/struct/COD-crude-data/automatic-downloads/DataCite-retrospective/RSC/depositions/lib/dictionaries/cif_core.dic
dictionary named 'cif_core.dic' version 2.4.2 last updated on
2011-04-26.

Automatic conversion script
Id: cif_fix_values 6909 2019-04-08 15:41:33Z antanas 
;
_cod_original_sg_symbol_H-M C2/c
_cod_database_code 7239535

loop_
_symmetry_equiv_pos_as_xyz
'x, y, z'
'-x, y, -z+1/2'
'x+1/2, y+1/2, z'
'-x+1/2, y+1/2, -z+1/2'
'-x, -y, -z'
'x, -y, z-1/2'
'-x+1/2, -y+1/2, -z'
'x+1/2, -y+1/2, z-1/2'

loop_
_atom_site_label
_atom_site_type_symbol
_atom_site_fract_x
_atom_site_fract_y
_atom_site_fract_z
_atom_site_U_iso_or_equiv
_atom_site_adp_type
_atom_site_occupancy
_atom_site_symmetry_multiplicity
_atom_site_calc_flag
_atom_site_refinement_flags
C3 C 0.4421(3) 0.4019(4) 0.0570(3) 0.041(2) Uani 1 1 d .
C4 C 0.4308(4) 0.4024(4) 0.0179(2) 0.047(2) Uani 1 1 d .
C8 C 0.3951(4) 0.3179(5) 0.1272(3) 0.051(3) Uani 1 1 d .
C9 C 0.4154(4) 0.3615(4) 0.0731(3) 0.050(3) Uani 1 1 d .
C10 C 0.3942(4) 0.4365(4) 0.0008(3) 0.049(3) Uani 1 1 d .
H10A H 0.3750 0.4603 0.0128 0.059 Uiso 1 1 calc R
C12 C 0.4244(4) 0.3601(4) 0.1100(3) 0.044(2) Uani 1 1 d .
C13 C 0.5227(3) 0.4811(4) 0.1305(3) 0.049(3) Uani 1 1 d .
C14 C 0.3499(4) 0.3323(5) 0.1376(3) 0.062(3) Uani 1 1 d .
H14A H 0.3357 0.3694 0.1323 0.075 Uiso 1 1 calc R
C15 C 0.4609(4) 0.3671(5) 0.0008(3) 0.060(3) Uani 1 1 d .
H15A H 0.4869 0.3444 0.0132 0.072 Uiso 1 1 calc R
C16 C 0.5572(4) 0.6719(4) 0.1843(3) 0.070(4) Uani 1 1 d .
H16A H 0.5917 0.6665 0.1830 0.084 Uiso 1 1 calc R
C17 C 0.5386(4) 0.5707(4) 0.1616(3) 0.054(3) Uani 1 1 d .
C18 C 0.4133(4) 0.4028(5) -0.0507(3) 0.059(3) Uani 1 1 d .
H18A H 0.4070 0.4039 -0.0742 0.070 Uiso 1 1 calc R
C19 C 0.7647(4) 0.4550(5) 0.1955(3) 0.068(3) Uani 1 1 d .
C20 C 0.5227(4) 0.6288(5) 0.1747(3) 0.055(3) Uani 1 1 d .
C21 C 0.4828(4) 0.3269(6) -0.0526(3) 0.077(4) Uani 1 1 d .
C22 C 0.5065(4) 0.5329(4) 0.1419(3) 0.053(3) Uani 1 1 d U
H22A H 0.4721 0.5429 0.1359 0.063 Uiso 1 1 calc R
C23 C 0.5738(4) 0.4650(5) 0.1391(3) 0.061(3) Uani 1 1 d .
H23A H 0.5852 0.4300 0.1309 0.073 Uiso 1 1 calc R
C24 C 0.4132(4) 0.2599(5) 0.1327(3) 0.061(3) Uani 1 1 d .
H24A H 0.4428 0.2482 0.1251 0.074 Uiso 1 1 calc R
C25 C 0.4527(4) 0.3652(5) -0.0344(3) 0.059(3) Uani 1 1 d .
C26 C 0.3759(4) 0.3196(5) 0.0537(3) 0.078(4) Uani 1 1 d .
H26A H 0.3739 0.3258 0.0298 0.118 Uiso 1 1 calc R
H26B H 0.3430 0.3271 0.0597 0.118 Uiso 1 1 calc R
H26C H 0.3859 0.2796 0.0592 0.118 Uiso 1 1 calc R
C27 C 0.3837(3) 0.4378(5) -0.0337(3) 0.051(3) Uani 1 1 d .
C28 C 0.5907(4) 0.5546(5) 0.1711(3) 0.063(3) Uani 1 1 d .
H28A H 0.6136 0.5793 0.1848 0.076 Uiso 1 1 calc R
C29 C 0.4716(4) 0.6399(5) 0.1750(4) 0.087(5) Uani 1 1 d .
H29A H 0.4472 0.6117 0.1664 0.104 Uiso 1 1 calc R
C30 C 0.5399(4) 0.7265(5) 0.1968(3) 0.070(4) Uani 1 1 d .
H30A H 0.5642 0.7552 0.2046 0.084 Uiso 1 1 calc R
C31 C 0.8212(4) 0.4392(6) 0.2105(3) 0.068(3) Uani 1 1 d .
C32 C 0.3865(4) 0.2193(5) 0.1500(3) 0.071(4) Uani 1 1 d .
C33 C 0.3435(4) 0.4774(5) -0.0525(3) 0.059(3) Uani 1 1 d .
C34 C 0.7496(4) 0.5115(6) 0.1947(5) 0.118(7) Uani 1 1 d .
H34A H 0.7734 0.5400 0.2038 0.142 Uiso 1 1 calc R
C35 C 0.4042(6) 0.1558(6) 0.1548(4) 0.101(5) Uani 1 1 d .
C36 C 0.7319(4) 0.4132(5) 0.1803(3) 0.078(4) Uani 1 1 d .
H36A H 0.7434 0.3749 0.1779 0.094 Uiso 1 1 calc R
C37 C 0.3243(4) 0.2926(6) 0.1561(3) 0.072(4) Uani 1 1 d .
C38 C 0.6075(4) 0.5005(5) 0.1596(3) 0.066(3) Uani 1 1 d .
C39 C 0.4554(4) 0.6936(5) 0.1883(4) 0.081(4) Uani 1 1 d .
H39A H 0.4212 0.6982 0.1905 0.097 Uiso 1 1 calc R
C40 C 0.2610(5) 0.5460(7) -0.0856(3) 0.087(4) Uani 1 1 d .
C41 C 0.2202(7) 0.5821(10) -0.1035(4) 0.112(6) Uani 1 1 d .
C43 C 0.3737(6) 0.1113(7) 0.1575(4) 0.106(5) Uani 1 1 d .
H43A H 0.3390 0.1192 0.1563 0.127 Uiso 1 1 calc R
C44 C 0.3434(5) 0.2383(5) 0.1628(3) 0.081(4) Uani 1 1 d .
H44A H 0.3279 0.2129 0.1762 0.097 Uiso 1 1 calc R
C45 C 0.1886(5) 0.3479(6) 0.1918(4) 0.081(4) Uani 1 1 d .
C46 C 0.2789(4) 0.3134(6) 0.1694(3) 0.068(3) Uani 1 1 d .
C48 C 0.6637(4) 0.4841(5) 0.1720(3) 0.073(4) Uani 1 1 d .
C49 C 0.1410(5) 0.3628(7) 0.2054(4) 0.077(4) Uani 1 1 d .
C50 C 0.5406(5) 0.2532(7) -0.0871(3) 0.094(5) Uani 1 1 d .
C51 C 0.2427(6) 0.3543(8) 0.1513(4) 0.111(6) Uani 1 1 d .
H51A H 0.2489 0.3713 0.1313 0.133 Uiso 1 1 calc R
C52 C 0.4570(5) 0.1463(7) 0.1575(5) 0.120(6) Uani 1 1 d .
H52A H 0.4793 0.1774 0.1559 0.144 Uiso 1 1 calc R
C53 C 0.5735(7) 0.2096(8) -0.1027(3) 0.114(7) Uani 1 1 d .
C54 C 0.2708(5) 0.2955(7) 0.1998(4) 0.103(5) Uani 1 1 d .
H54A H 0.2949 0.2715 0.2130 0.124 Uiso 1 1 calc R
C56 C 0.6794(5) 0.4284(5) 0.1681(4) 0.090(5) Uani 1 1 d .
H56A H 0.6565 0.4002 0.1575 0.109 Uiso 1 1 calc R
C57 C 0.4755(6) 0.0879(8) 0.1627(5) 0.131(7) Uani 1 1 d .
H57A H 0.5105 0.0807 0.1652 0.157 Uiso 1 1 calc R
C59 C 0.2248(5) 0.3129(8) 0.2128(5) 0.124(7) Uani 1 1 d .
H59 H 0.2196 0.3012 0.2342 0.149 Uiso 1 1 calc R
C60 C 0.4964(6) 0.2731(9) -0.1008(3) 0.133(8) Uani 1 1 d .
H60A H 0.4831 0.2608 -0.1227 0.159 Uiso 1 1 calc R
C61 C 0.4677(6) 0.3107(8) -0.0859(3) 0.132(8) Uani 1 1 d .
H61A H 0.4374 0.3258 -0.0982 0.158 Uiso 1 1 calc R
C62 C 0.1998(4) 0.3681(6) 0.1633(4) 0.083(4) Uani 1 1 d .
H62A H 0.1766 0.3937 0.1506 0.100 Uiso 1 1 calc R
C63 C 0.3895(6) 0.0535(7) 0.1619(5) 0.113(6) Uani 1 1 d .
H63A H 0.3657 0.0238 0.1634 0.136 Uiso 1 1 calc R
C64 C 0.2982(5) 0.5697(8) -0.0600(4) 0.101(5) Uani 1 1 d .
H64A H 0.2965 0.6091 -0.0536 0.121 Uiso 1 1 calc R
C65 C 0.7004(5) 0.5296(7) 0.1810(4) 0.117(6) Uani 1 1 d .
H65A H 0.6918 0.5693 0.1779 0.141 Uiso 1 1 calc R
C66 C 0.5647(8) 0.2757(9) -0.0556(5) 0.145(7) Uani 1 1 d U
H66 H 0.5978 0.2653 -0.0455 0.174 Uiso 1 1 calc R
C67 C 0.4690(7) -0.0214(8) 0.1658(5) 0.175(7) Uani 1 1 d DU
C68 C 0.3405(5) 0.5309(7) -0.0431(4) 0.095(5) Uani 1 1 d .
H68A H 0.3648 0.5457 -0.0255 0.114 Uiso 1 1 calc R
C69 C 0.3084(6) 0.4560(8) -0.0796(5) 0.126(6) Uani 1 1 d .
H69A H 0.3124 0.4178 -0.0872 0.151 Uiso 1 1 calc R
C70 C 0.2678(7) 0.4893(8) -0.0956(4) 0.119(6) Uani 1 1 d .
H70A H 0.2448 0.4732 -0.1135 0.143 Uiso 1 1 calc R
C71 C 0.4409(7) 0.0398(6) 0.1643(4) 0.112(5) Uani 1 1 d DU
C72 C 0.5332(7) 0.3168(9) -0.0402(5) 0.136(6) Uani 1 1 d U
H72A H 0.5484 0.3372 -0.0209 0.164 Uiso 1 1 calc R
C75 C 0.5066(4) 0.4819(5) 0.0567(3) 0.060(3) Uani 1 1 d .
H75A H 0.4966 0.4774 0.0327 0.091 Uiso 1 1 calc R
H75B H 0.5427 0.4742 0.0630 0.091 Uiso 1 1 calc R
H75C H 0.4995 0.5215 0.0630 0.091 Uiso 1 1 calc R
C76 C 0.4767(3) 0.4387(4) 0.0746(2) 0.040(2) Uani 1 1 d .
C79 C 0.4726(3) 0.7942(4) 0.2077(2) 0.043(2) Uani 1 1 d .
C82 C 0.4856(4) 0.4380(4) 0.1091(3) 0.059(3) Uani 1 1 d .
C83 C 0.4588(4) 0.3992(5) 0.1269(3) 0.050(3) Uani 1 1 d .
C85 C 0.4891(3) 0.7382(4) 0.1977(2) 0.043(2) Uani 1 1 d .
C86 C 0.4689(5) 0.3945(6) 0.1666(3) 0.087(4) Uani 1 1 d .
H86A H 0.4466 0.3653 0.1735 0.130 Uiso 1 1 calc R
H86B H 0.4623 0.4320 0.1761 0.130 Uiso 1 1 calc R
H86C H 0.5040 0.3835 0.1745 0.130 Uiso 1 1 calc R
O1 O 0.1800(4) 0.5569(6) -0.1187(4) 0.173(7) Uani 1 1 d .
O2 O 0.2258(5) 0.6387(7) -0.1037(3) 0.158(6) Uani 1 1 d .
O3 O 0.1117(3) 0.4009(4) 0.1914(3) 0.097(3) Uani 1 1 d .
O4 O 0.1336(3) 0.3396(4) 0.2329(3) 0.090(3) Uani 1 1 d .
O5 O 0.4318(4) -0.0617(5) 0.1723(3) 0.120(4) Uani 1 1 d DU
O6 O 0.5111(4) -0.0569(8) 0.1636(3) 0.181(6) Uani 1 1 d DU
O7 O 0.5703(7) 0.9134(11) 0.1056(4) 0.259(7) Uani 1 1 d DU
O8 O 0.4269(2) 0.8016(3) 0.21257(18) 0.0545(18) Uani 1 1 d .
O9 O 0.5040(3) 0.8399(3) 0.21037(18) 0.0544(17) Uani 1 1 d U
O10 O 0.5510(4) 0.1848(5) -0.1291(3) 0.115(4) Uani 1 1 d .
O11 O 0.6181(5) 0.2043(7) -0.0922(3) 0.162(6) Uani 1 1 d .
O12 O 0.8092(4) 0.2612(5) 0.1669(5) 0.205(7) Uani 1 1 d DU
O13 O 0.8467(3) 0.4719(4) 0.2295(3) 0.089(3) Uani 1 1 d .
O14 O 0.8384(3) 0.3899(3) 0.2015(2) 0.068(2) Uani 1 1 d .
Pb1 Pb 0.921314(14) 0.395874(18) 0.239222(11) 0.04877(15) Uani 1 1 d .
Pb3 Pb 0.85873(2) 0.34940(3) 0.143269(15) 0.0992(3) Uani 1 1 d DU
Pb2 Pb 0.52705(3) 0.87917(4) 0.154553(17) 0.1048(3) Uani 1 1 d DU

loop_
_atom_site_aniso_label
_atom_site_aniso_U_11
_atom_site_aniso_U_22
_atom_site_aniso_U_33
_atom_site_aniso_U_23
_atom_site_aniso_U_13
_atom_site_aniso_U_12
C3 0.036(5) 0.023(5) 0.072(7) 0.008(5) 0.028(5) 0.004(4)
C4 0.049(6) 0.047(6) 0.046(6) -0.003(5) 0.008(5) -0.002(5)
C8 0.048(6) 0.054(7) 0.057(7) 0.001(6) 0.026(5) -0.005(5)
C9 0.049(6) 0.039(6) 0.063(7) -0.012(5) 0.011(5) 0.016(5)
C10 0.050(6) 0.045(6) 0.051(7) -0.008(5) 0.005(5) 0.006(5)
C12 0.046(6) 0.034(6) 0.060(7) 0.007(5) 0.029(5) 0.013(5)
C13 0.036(5) 0.048(6) 0.059(7) -0.016(5) -0.001(5) 0.011(5)
C14 0.036(6) 0.066(8) 0.088(8) -0.004(7) 0.021(6) 0.001(5)
C15 0.068(7) 0.055(7) 0.059(7) 0.002(6) 0.019(6) 0.015(6)
C16 0.040(6) 0.041(6) 0.127(11) -0.033(7) 0.012(6) 0.007(5)
C17 0.044(6) 0.033(6) 0.082(8) -0.021(6) 0.005(5) 0.023(5)
C18 0.060(7) 0.060(7) 0.053(7) -0.001(6) 0.004(5) 0.004(6)
C19 0.041(6) 0.046(7) 0.115(10) -0.013(7) 0.008(6) 0.017(5)
C20 0.039(6) 0.045(6) 0.076(8) -0.024(6) -0.001(5) 0.023(5)
C21 0.051(7) 0.105(10) 0.073(8) -0.021(8) 0.008(6) 0.050(7)
C22 0.036(5) 0.032(5) 0.084(6) -0.013(5) -0.004(5) 0.022(4)
C23 0.048(6) 0.045(6) 0.089(8) -0.038(6) 0.011(6) 0.020(5)
C24 0.053(6) 0.051(7) 0.093(9) 0.018(6) 0.049(6) 0.010(5)
C25 0.066(7) 0.058(7) 0.056(7) -0.007(6) 0.022(6) 0.005(6)
C26 0.068(8) 0.058(8) 0.110(10) -0.024(7) 0.016(7) -0.030(6)
C27 0.033(5) 0.054(7) 0.067(8) -0.017(6) 0.009(5) 0.003(5)
C28 0.031(5) 0.052(7) 0.099(9) -0.028(6) -0.010(5) 0.016(5)
C29 0.038(6) 0.036(6) 0.186(15) -0.045(8) 0.016(7) 0.000(5)
C30 0.027(5) 0.053(7) 0.124(10) -0.020(7) -0.003(6) 0.001(5)
C31 0.035(6) 0.075(9) 0.090(9) -0.015(7) -0.002(6) 0.032(6)
C32 0.070(8) 0.055(7) 0.100(9) 0.015(7) 0.047(7) 0.014(6)
C33 0.038(6) 0.060(8) 0.078(8) -0.007(7) 0.009(6) 0.006(5)
C34 0.041(7) 0.069(9) 0.226(18) -0.057(11) -0.028(9) 0.029(7)
C35 0.098(10) 0.052(8) 0.173(15) 0.051(9) 0.085(11) 0.035(8)
C36 0.046(7) 0.055(7) 0.129(12) -0.022(8) 0.001(7) 0.021(6)
C37 0.055(7) 0.075(9) 0.099(9) 0.023(8) 0.046(7) 0.015(6)
C38 0.039(6) 0.049(7) 0.104(9) -0.023(7) 0.001(6) 0.020(5)
C39 0.035(6) 0.053(7) 0.149(12) -0.027(8) 0.006(7) 0.010(5)
C40 0.076(9) 0.095(11) 0.081(10) -0.013(9) -0.008(7) 0.035(8)
C41 0.114(14) 0.132(16) 0.086(11) -0.003(11) 0.005(10) 0.076(13)
C43 0.083(10) 0.080(11) 0.162(15) 0.040(11) 0.040(10) 0.017(9)
C44 0.092(9) 0.045(7) 0.117(11) 0.019(7) 0.052(8) 0.022(7)
C45 0.051(7) 0.089(10) 0.112(11) -0.002(9) 0.036(8) 0.009(7)
C46 0.061(7) 0.081(9) 0.074(8) 0.017(7) 0.041(7) 0.007(6)
C48 0.041(6) 0.063(8) 0.112(10) -0.036(8) 0.003(6) 0.017(6)
C49 0.066(9) 0.076(10) 0.095(11) -0.002(9) 0.029(8) -0.010(7)
C50 0.088(10) 0.121(13) 0.067(9) -0.028(9) -0.005(7) 0.043(9)
C51 0.089(11) 0.153(16) 0.096(11) 0.028(11) 0.034(9) 0.025(11)
C52 0.073(9) 0.097(12) 0.202(18) 0.069(12) 0.057(11) 0.046(9)
C53 0.133(14) 0.154(16) 0.045(8) -0.038(9) -0.010(9) 0.078(13)
C54 0.062(8) 0.139(14) 0.121(12) 0.062(11) 0.049(8) 0.051(9)
C56 0.073(8) 0.047(7) 0.140(12) -0.030(8) -0.010(8) 0.041(6)
C57 0.103(12) 0.101(13) 0.21(2) 0.040(13) 0.081(13) 0.024(10)
C59 0.064(9) 0.170(17) 0.158(15) 0.061(14) 0.071(10) 0.025(10)
C60 0.116(12) 0.22(2) 0.050(8) -0.035(10) -0.014(8) 0.111(14)
C61 0.153(15) 0.169(17) 0.068(10) -0.039(10) 0.003(10) 0.114(14)
C62 0.052(7) 0.105(11) 0.103(10) 0.027(9) 0.042(7) 0.041(7)
C63 0.072(10) 0.084(11) 0.190(17) 0.056(11) 0.042(10) 0.032(8)
C64 0.075(10) 0.117(13) 0.109(12) -0.028(10) 0.011(9) -0.001(9)
C65 0.062(8) 0.084(10) 0.188(16) -0.075(11) -0.029(9) 0.038(8)
C66 0.143(10) 0.161(11) 0.134(10) -0.038(8) 0.028(8) 0.025(8)
C67 0.168(14) 0.226(17) 0.138(12) 0.078(13) 0.049(12) 0.072(11)
C68 0.056(8) 0.105(12) 0.112(11) -0.007(10) -0.015(7) 0.033(8)
C69 0.112(13) 0.099(13) 0.147(15) 0.007(12) -0.031(12) 0.049(11)
C70 0.140(15) 0.113(14) 0.093(11) -0.011(11) -0.012(10) 0.038(12)
C71 0.134(15) 0.077(10) 0.122(13) 0.057(10) 0.015(11) 0.011(10)
C72 0.136(10) 0.148(10) 0.123(9) -0.021(8) 0.017(8) 0.040(8)
C75 0.058(7) 0.059(7) 0.064(7) 0.006(6) 0.009(6) -0.011(6)
C76 0.038(5) 0.048(6) 0.037(6) 0.000(5) 0.012(4) 0.014(5)
C79 0.037(5) 0.042(6) 0.049(6) -0.001(5) 0.003(5) 0.020(5)
C82 0.033(5) 0.034(6) 0.111(10) -0.006(6) 0.021(6) 0.014(4)
C83 0.050(6) 0.051(6) 0.053(6) -0.014(6) 0.014(5) 0.013(5)
C85 0.025(5) 0.034(5) 0.068(7) 0.003(5) 0.002(4) 0.009(4)
C86 0.086(10) 0.106(11) 0.071(9) -0.021(8) 0.022(7) -0.013(8)
O1 0.070(7) 0.119(10) 0.295(19) 0.010(11) -0.063(10) 0.018(7)
O2 0.123(10) 0.141(12) 0.177(12) -0.051(10) -0.066(9) 0.075(9)
O3 0.064(6) 0.101(8) 0.135(8) 0.015(7) 0.041(6) 0.032(5)
O4 0.063(5) 0.090(7) 0.129(8) 0.001(6) 0.050(6) 0.020(5)
O5 0.121(8) 0.103(8) 0.128(9) 0.009(7) 0.004(7) 0.028(7)
O6 0.064(6) 0.407(18) 0.083(7) 0.105(10) 0.043(5) 0.092(9)
O7 0.233(14) 0.370(17) 0.186(12) 0.044(13) 0.072(11) 0.031(14)
O8 0.030(4) 0.045(4) 0.090(5) -0.014(4) 0.014(3) 0.004(3)
O9 0.049(4) 0.050(4) 0.066(4) -0.011(4) 0.015(3) 0.009(3)
O10 0.107(8) 0.135(10) 0.105(8) -0.047(7) 0.028(6) 0.037(7)
O11 0.114(9) 0.251(16) 0.112(9) -0.074(10) -0.009(7) 0.107(10)
O12 0.073(7) 0.114(10) 0.43(2) -0.070(12) 0.043(11) -0.010(7)
O13 0.043(5) 0.068(6) 0.141(8) -0.039(6) -0.026(5) 0.023(4)
O14 0.047(4) 0.057(5) 0.095(6) -0.026(4) -0.003(4) 0.028(4)
Pb1 0.0354(2) 0.0437(2) 0.0694(3) -0.0026(2) 0.01495(18) 0.00779(17)
Pb3 0.0787(4) 0.1211(5) 0.0907(4) -0.0284(4) -0.0049(3) 0.0543(4)
Pb2 0.0850(4) 0.1391(6) 0.0939(5) 0.0155(4) 0.0260(3) 0.0096(4)

loop_
_atom_type_symbol
_atom_type_description
_atom_type_scat_dispersion_real
_atom_type_scat_dispersion_imag
_atom_type_scat_source
C C 0.0033 0.0016 'International Tables Vol C Tables 4.2.6.8 and 6.1.1.4'
H H 0.0000 0.0000 'International Tables Vol C Tables 4.2.6.8 and 6.1.1.4'
O O 0.0106 0.0060 'International Tables Vol C Tables 4.2.6.8 and 6.1.1.4'
Pb Pb -3.3944 10.1111 'International Tables Vol C Tables 4.2.6.8 and 6.1.1.4'

loop_
_geom_angle_atom_site_label_1
_geom_angle_atom_site_label_2
_geom_angle_atom_site_label_3
_geom_angle
_geom_angle_site_symmetry_1
_geom_angle_site_symmetry_3
C76 C3 C9 121.5(10) . .
C76 C3 C4 121.4(8) . .
C9 C3 C4 117.1(9) . .
C10 C4 C15 120.6(10) . .
C10 C4 C3 121.3(9) . .
C15 C4 C3 118.1(9) . .
C14 C8 C24 117.7(9) . .
C14 C8 C12 123.1(10) . .
C24 C8 C12 119.2(8) . .
C3 C9 C12 118.8(9) . .
C3 C9 C26 122.4(10) . .
C12 C9 C26 118.8(10) . .
C4 C10 C27 122.2(10) . .
C4 C10 H10A 118.9 . .
C27 C10 H10A 118.9 . .
C83 C12 C9 117.8(9) . .
C83 C12 C8 123.3(9) . .
C9 C12 C8 118.8(9) . .
C22 C13 C23 119.7(9) . .
C22 C13 C82 122.0(8) . .
C23 C13 C82 118.2(8) . .
C8 C14 C37 122.1(11) . .
C8 C14 H14A 118.9 . .
C37 C14 H14A 118.9 . .
C4 C15 C25 121.2(10) . .
C4 C15 H15A 119.4 . .
C25 C15 H15A 119.4 . .
C20 C16 C30 118.8(9) . .
C20 C16 H16A 120.6 . .
C30 C16 H16A 120.6 . .
C22 C17 C28 118.3(8) . .
C22 C17 C20 124.9(8) . .
C28 C17 C20 116.7(9) . .
C27 C18 C25 123.7(10) . .
C27 C18 H18A 118.1 . .
C25 C18 H18A 118.1 . .
C34 C19 C36 119.5(11) . .
C34 C19 C31 119.5(11) . .
C36 C19 C31 120.7(10) . .
C16 C20 C29 118.8(9) . .
C16 C20 C17 121.3(9) . .
C29 C20 C17 119.8(9) . .
C72 C21 C61 114.3(12) . .
C72 C21 C25 120.1(13) . .
C61 C21 C25 123.8(10) . .
C13 C22 C17 122.8(8) . .
C13 C22 H22A 118.6 . .
C17 C22 H22A 118.6 . .
C38 C23 C13 120.1(9) . .
C38 C23 H23A 119.9 . .
C13 C23 H23A 119.9 . .
C8 C24 C32 120.0(9) . .
C8 C24 H24A 120.0 . .
C32 C24 H24A 120.0 . .
C15 C25 C18 114.9(10) . .
C15 C25 C21 121.8(11) . .
C18 C25 C21 123.2(10) . .
C9 C26 H26A 109.5 . .
C9 C26 H26B 109.5 . .
H26A C26 H26B 109.5 . .
C9 C26 H26C 109.5 . .
H26A C26 H26C 109.5 . .
H26B C26 H26C 109.5 . .
C10 C27 C18 117.4(10) . .
C10 C27 C33 121.6(9) . .
C18 C27 C33 121.0(10) . .
C38 C28 C17 119.0(9) . .
C38 C28 H28A 120.5 . .
C17 C28 H28A 120.5 . .
C20 C29 C39 121.3(10) . .
C20 C29 H29A 119.3 . .
C39 C29 H29A 119.3 . .
C85 C30 C16 123.3(10) . .
C85 C30 H30A 118.4 . .
C16 C30 H30A 118.4 . .
O13 C31 O14 122.3(9) . .
O13 C31 C19 120.5(10) . .
O14 C31 C19 117.2(11) . .
C44 C32 C24 119.5(10) . .
C44 C32 C35 119.9(10) . .
C24 C32 C35 120.6(10) . .
C68 C33 C69 119.7(13) . .
C68 C33 C27 120.0(11) . .
C69 C33 C27 120.3(11) . .
C19 C34 C65 123.3(13) . .
C19 C34 H34A 118.4 . .
C65 C34 H34A 118.4 . .
C43 C35 C52 119.7(12) . .
C43 C35 C32 124.1(12) . .
C52 C35 C32 116.1(12) . .
C19 C36 C56 119.5(10) . .
C19 C36 H36A 120.3 . .
C56 C36 H36A 120.3 . .
C44 C37 C14 119.6(10) . .
C44 C37 C46 121.5(11) . .
C14 C37 C46 118.8(11) . .
C23 C38 C28 120.0(9) . .
C23 C38 C48 123.2(9) . .
C28 C38 C48 116.8(9) . .
C85 C39 C29 121.0(10) . .
C85 C39 H39A 119.5 . .
C29 C39 H39A 119.5 . .
C70 C40 C64 117.8(14) . .
C70 C40 C41 120.6(15) . .
C64 C40 C41 121.2(16) . .
O1 C41 O2 122.2(15) . .
O1 C41 C40 118.5(19) . .
O2 C41 C40 119.2(19) . .
O1 C41 Pb3 60.4(8) . 5_665
O2 C41 Pb3 62.0(8) . 5_665
C40 C41 Pb3 176.1(11) . 5_665
C35 C43 C63 124.5(14) . .
C35 C43 H43A 117.7 . .
C63 C43 H43A 117.7 . .
C37 C44 C32 120.6(11) . .
C37 C44 H44A 119.7 . .
C32 C44 H44A 119.7 . .
C62 C45 C59 119.1(11) . .
C62 C45 C49 124.9(13) . .
C59 C45 C49 115.8(13) . .
C54 C46 C51 117.2(11) . .
C54 C46 C37 120.3(11) . .
C51 C46 C37 122.5(11) . .
C56 C48 C65 119.9(11) . .
C56 C48 C38 119.5(11) . .
C65 C48 C38 119.3(10) . .
O3 C49 O4 120.6(12) . .
O3 C49 C45 119.7(14) . .
O4 C49 C45 119.4(14) . .
C60 C50 C66 119.4(14) . .
C60 C50 C53 126.7(13) . .
C66 C50 C53 113.7(13) . .
C62 C51 C46 119.8(13) . .
C62 C51 H51A 120.1 . .
C46 C51 H51A 120.1 . .
C35 C52 C57 118.2(15) . .
C35 C52 H52A 120.9 . .
C57 C52 H52A 120.9 . .
O11 C53 O10 123.2(14) . .
O11 C53 C50 121.7(15) . .
O10 C53 C50 114.7(14) . .
C46 C54 C59 121.5(12) . .
C46 C54 H54A 119.3 . .
C59 C54 H54A 119.3 . .
C48 C56 C36 119.1(12) . .
C48 C56 H56A 120.4 . .
C36 C56 H56A 120.4 . .
C52 C57 C71 120.8(15) . .
C52 C57 H57A 119.6 . .
C71 C57 H57A 119.6 . .
C45 C59 C54 117.3(13) . .
C45 C59 H59 121.3 . .
C54 C59 H59 121.3 . .
C50 C60 C61 125.0(14) . .
C50 C60 H60A 117.5 . .
C61 C60 H60A 117.5 . .
C60 C61 C21 120.7(13) . .
C60 C61 H61A 119.7 . .
C21 C61 H61A 119.7 . .
C45 C62 C51 124.5(13) . .
C45 C62 H62A 117.8 . .
C51 C62 H62A 117.8 . .
C43 C63 C71 119.7(14) . .
C43 C63 H63A 120.2 . .
C71 C63 H63A 120.2 . .
C40 C64 C68 118.8(14) . .
C40 C64 H64A 120.6 . .
C68 C64 H64A 120.6 . .
C34 C65 C48 116.1(13) . .
C34 C65 H65A 121.9 . .
C48 C65 H65A 121.9 . .
C50 C66 C72 114.2(17) . .
C50 C66 H66 122.9 . .
C72 C66 H66 122.9 . .
O6 C67 O5 103.4(14) . .
O6 C67 C71 152.7(18) . .
O5 C67 C71 103.9(13) . .
O6 C67 Pb2 19.5(9) . 1_545
O5 C67 Pb2 85.9(9) . 1_545
C71 C67 Pb2 166.3(13) . 1_545
C33 C68 C64 120.5(13) . .
C33 C68 H68A 119.7 . .
C64 C68 H68A 119.7 . .
C70 C69 C33 122.2(16) . .
C70 C69 H69A 118.9 . .
C33 C69 H69A 118.9 . .
C40 C70 C69 120.7(16) . .
C40 C70 H70A 119.7 . .
C69 C70 H70A 119.7 . .
C63 C71 C57 117.1(14) . .
C63 C71 C67 130.9(16) . .
C57 C71 C67 111.9(16) . .
C21 C72 C66 123.2(17) . .
C21 C72 H72A 118.4 . .
C66 C72 H72A 118.4 . .
C76 C75 H75A 109.5 . .
C76 C75 H75B 109.5 . .
H75A C75 H75B 109.5 . .
C76 C75 H75C 109.5 . .
H75A C75 H75C 109.5 . .
H75B C75 H75C 109.5 . .
C3 C76 C82 120.4(10) . .
C3 C76 C75 121.0(9) . .
C82 C76 C75 118.5(9) . .
O8 C79 O9 119.1(8) . .
O8 C79 C85 120.6(9) . .
O9 C79 C85 120.2(8) . .
C76 C82 C83 120.8(10) . .
C76 C82 C13 122.7(10) . .
C83 C82 C13 116.4(11) . .
C12 C83 C82 120.6(10) . .
C12 C83 C86 116.1(10) . .
C82 C83 C86 123.2(10) . .
C39 C85 C30 116.4(9) . .
C39 C85 C79 121.6(9) . .
C30 C85 C79 122.0(9) . .
C83 C86 H86A 109.5 . .
C83 C86 H86B 109.5 . .
H86A C86 H86B 109.5 . .
C83 C86 H86C 109.5 . .
H86A C86 H86C 109.5 . .
H86B C86 H86C 109.5 . .
C41 O1 Pb3 93.4(11) . 5_665
C41 O2 Pb3 91.1(10) . 5_665
C49 O3 Pb2 123.9(9) . 3_445
C49 O4 Pb1 113.0(9) . 2_655
C67 O6 Pb2 143.2(15) . 1_545
C79 O8 Pb1 108.7(6) . 3_455
C79 O9 Pb2 116.1(6) . .
C53 O10 Pb2 144.3(12) . 5_665
C53 O10 Pb3 90.1(9) . 7_655
Pb2 O10 Pb3 115.9(4) 5_665 7_655
C53 O11 Pb3 97.4(9) . 7_655
C31 O13 Pb1 90.9(6) . .
C31 O14 Pb1 95.8(7) . .
C31 O14 Pb3 133.5(8) . .
Pb1 O14 Pb3 105.5(2) . .
O4 Pb1 O8 79.8(3) 2_655 3_545
O4 Pb1 O14 72.8(3) 2_655 .
O8 Pb1 O14 78.1(2) 3_545 .
O4 Pb1 O13 85.1(3) 2_655 .
O8 Pb1 O13 128.8(2) 3_545 .
O14 Pb1 O13 50.7(2) . .
O1 Pb3 O2 53.1(4) 5_665 5_665
O1 Pb3 O11 103.2(5) 5_665 7_655
O2 Pb3 O11 81.7(4) 5_665 7_655
O1 Pb3 O14 85.4(4) 5_665 .
O2 Pb3 O14 102.9(4) 5_665 .
O11 Pb3 O14 171.2(4) 7_655 .
O1 Pb3 O12 126.2(4) 5_665 .
O2 Pb3 O12 82.3(5) 5_665 .
O11 Pb3 O12 97.6(5) 7_655 .
O14 Pb3 O12 75.9(4) . .
O1 Pb3 O10 119.1(4) 5_665 7_655
O2 Pb3 O10 128.7(4) 5_665 7_655
O11 Pb3 O10 48.6(3) 7_655 7_655
O14 Pb3 O10 128.1(3) . 7_655
O12 Pb3 O10 112.0(4) . 7_655
O1 Pb3 C41 26.2(5) 5_665 5_665
O2 Pb3 C41 26.9(5) 5_665 5_665
O11 Pb3 C41 93.8(4) 7_655 5_665
O14 Pb3 C41 93.6(3) . 5_665
O12 Pb3 C41 104.5(6) . 5_665
O10 Pb3 C41 129.4(4) 7_655 5_665
O6 Pb2 O3 86.0(5) 1_565 3
O6 Pb2 O7 94.2(6) 1_565 .
O3 Pb2 O7 85.4(5) 3 .
O6 Pb2 O9 90.2(4) 1_565 .
O3 Pb2 O9 83.0(3) 3 .
O7 Pb2 O9 167.3(5) . .
O6 Pb2 O10 112.4(5) 1_565 5_665
O3 Pb2 O10 155.9(3) 3 5_665
O7 Pb2 O10 107.5(6) . 5_665
O9 Pb2 O10 81.6(3) . 5_665
O6 Pb2 C67 17.2(6) 1_565 1_565
O3 Pb2 C67 101.8(5) 3 1_565
O7 Pb2 C67 102.2(6) . 1_565
O9 Pb2 C67 85.2(4) . 1_565
O10 Pb2 C67 95.3(5) 5_665 1_565

loop_
_geom_bond_atom_site_label_1
_geom_bond_atom_site_label_2
_geom_bond_distance
_geom_bond_site_symmetry_2
C3 C76 1.345(13) .
C3 C9 1.383(13) .
C3 C4 1.548(14) .
C4 C10 1.331(13) .
C4 C15 1.391(13) .
C8 C14 1.375(13) .
C8 C24 1.402(14) .
C8 C12 1.477(13) .
C9 C12 1.461(14) .
C9 C26 1.520(14) .
C10 C27 1.367(14) .
C10 H10A 0.9300 .
C12 C83 1.362(14) .
C13 C22 1.356(12) .
C13 C23 1.384(12) .
C13 C82 1.535(14) .
C14 C37 1.413(15) .
C14 H14A 0.9300 .
C15 C25 1.393(14) .
C15 H15A 0.9300 .
C16 C20 1.347(14) .
C16 C30 1.439(14) .
C16 H16A 0.9300 .
C17 C22 1.357(13) .
C17 C28 1.414(12) .
C17 C20 1.505(12) .
C18 C27 1.377(13) .
C18 C25 1.415(14) .
C18 H18A 0.9300 .
C19 C34 1.341(16) .
C19 C36 1.355(15) .
C19 C31 1.552(14) .
C20 C29 1.378(13) .
C21 C72 1.357(19) .
C21 C61 1.375(17) .
C21 C25 1.461(14) .
C22 H22A 0.9300 .
C23 C38 1.366(14) .
C23 H23A 0.9300 .
C24 C32 1.415(14) .
C24 H24A 0.9300 .
C26 H26A 0.9600 .
C26 H26B 0.9600 .
C26 H26C 0.9600 .
C27 C33 1.491(14) .
C28 C38 1.408(13) .
C28 H28A 0.9300 .
C29 C39 1.426(14) .
C29 H29A 0.9300 .
C30 C85 1.378(12) .
C30 H30A 0.9300 .
C31 O13 1.186(13) .
C31 O14 1.283(13) .
C32 C44 1.399(15) .
C32 C35 1.515(16) .
C33 C68 1.276(17) .
C33 C69 1.389(18) .
C34 C65 1.384(15) .
C34 H34A 0.9300 .
C35 C43 1.309(18) .
C35 C52 1.398(17) .
C36 C56 1.431(15) .
C36 H36A 0.9300 .
C37 C44 1.339(15) .
C37 C46 1.477(14) .
C38 C48 1.528(13) .
C39 C85 1.358(14) .
C39 H39A 0.9300 .
C40 C70 1.37(2) .
C40 C64 1.399(18) .
C40 C41 1.442(18) .
C41 O1 1.26(2) .
C41 O2 1.29(2) .
C41 Pb3 2.854(15) 5_665
C43 C63 1.377(18) .
C43 H43A 0.9300 .
C44 H44A 0.9300 .
C45 C62 1.312(17) .
C45 C59 1.405(19) .
C45 C49 1.499(16) .
C46 C54 1.343(16) .
C46 C51 1.434(18) .
C48 C56 1.348(15) .
C48 C65 1.419(17) .
C49 O3 1.228(16) .
C49 O4 1.269(15) .
C50 C60 1.284(16) .
C50 C66 1.41(2) .
C50 C53 1.522(18) .
C51 C62 1.349(16) .
C51 H51A 0.9300 .
C52 C57 1.41(2) .
C52 H52A 0.9300 .
C53 O11 1.189(17) .
C53 O10 1.254(16) .
C54 C59 1.461(16) .
C54 H54A 0.9300 .
C56 H56A 0.9300 .
C57 C71 1.43(2) .
C57 H57A 0.9300 .
C59 H59 0.9300 .
C60 C61 1.349(17) .
C60 H60A 0.9300 .
C61 H61A 0.9300 .
C62 H62A 0.9300 .
C63 C71 1.382(19) .
C63 H63A 0.9300 .
C64 C68 1.490(18) .
C64 H64A 0.9300 .
C65 H65A 0.9300 .
C66 C72 1.46(2) .
C66 H66 0.9300 .
C67 O6 1.390(15) .
C67 O5 1.401(16) .
C67 C71 1.570(16) .
C67 Pb2 2.808(16) 1_545
C68 H68A 0.9300 .
C69 C70 1.376(19) .
C69 H69A 0.9300 .
C70 H70A 0.9300 .
C72 H72A 0.9300 .
C75 C76 1.518(13) .
C75 H75A 0.9600 .
C75 H75B 0.9600 .
C75 H75C 0.9600 .
C76 C82 1.363(15) .
C79 O8 1.272(10) .
C79 O9 1.321(11) .
C79 C85 1.421(12) .
C82 C83 1.403(15) .
C83 C86 1.576(15) .
C86 H86A 0.9600 .
C86 H86B 0.9600 .
C86 H86C 0.9600 .
O1 Pb3 2.486(12) 5_665
O2 Pb3 2.519(10) 5_665
O3 Pb2 2.506(10) 3_445
O4 Pb1 2.361(8) 2_655
O6 Pb2 1.569(18) 1_545
O7 Pb2 2.565(13) .
O8 Pb1 2.406(6) 3_455
O9 Pb2 2.583(7) .
O10 Pb2 2.583(12) 5_665
O10 Pb3 2.666(9) 7_655
O11 Pb3 2.550(10) 7_655
O12 Pb3 2.655(12) .
O13 Pb1 2.596(7) .
O14 Pb1 2.441(7) .
O14 Pb3 2.653(8) .
Pb1 O4 2.361(8) 2_655
Pb1 O8 2.407(6) 3_545
Pb3 O1 2.486(12) 5_665
Pb3 O2 2.519(10) 5_665
Pb3 O11 2.550(10) 7_655
Pb3 O10 2.666(9) 7_655
Pb3 C41 2.854(15) 5_665
Pb2 O6 1.569(18) 1_565
Pb2 O3 2.506(10) 3
Pb2 O10 2.583(12) 5_665
Pb2 C67 2.808(16) 1_565

loop_
_geom_torsion_atom_site_label_1
_geom_torsion_atom_site_label_2
_geom_torsion_atom_site_label_3
_geom_torsion_atom_site_label_4
_geom_torsion
_geom_torsion_site_symmetry_1
_geom_torsion_site_symmetry_4
C76 C3 C4 C10 -90.5(12) . .
C9 C3 C4 C10 90.2(12) . .
C76 C3 C4 C15 87.9(12) . .
C9 C3 C4 C15 -91.4(11) . .
C76 C3 C9 C12 1.4(13) . .
C4 C3 C9 C12 -179.3(8) . .
C76 C3 C9 C26 179.7(9) . .
C4 C3 C9 C26 -0.9(13) . .
C15 C4 C10 C27 1.4(16) . .
C3 C4 C10 C27 179.7(9) . .
C3 C9 C12 C83 0.4(13) . .
C26 C9 C12 C83 -178.0(9) . .
C3 C9 C12 C8 178.7(8) . .
C26 C9 C12 C8 0.2(13) . .
C14 C8 C12 C83 84.6(14) . .
C24 C8 C12 C83 -96.6(12) . .
C14 C8 C12 C9 -93.5(12) . .
C24 C8 C12 C9 85.3(12) . .
C24 C8 C14 C37 5.8(17) . .
C12 C8 C14 C37 -175.4(11) . .
C10 C4 C15 C25 -1.8(17) . .
C3 C4 C15 C25 179.8(10) . .
C30 C16 C20 C29 4.1(19) . .
C30 C16 C20 C17 -179.8(11) . .
C22 C17 C20 C16 -158.2(12) . .
C28 C17 C20 C16 22.6(17) . .
C22 C17 C20 C29 17.9(19) . .
C28 C17 C20 C29 -161.3(12) . .
C23 C13 C22 C17 0.2(18) . .
C82 C13 C22 C17 178.2(11) . .
C28 C17 C22 C13 -1.3(18) . .
C20 C17 C22 C13 179.6(11) . .
C22 C13 C23 C38 1.6(18) . .
C82 C13 C23 C38 -176.4(11) . .
C14 C8 C24 C32 -2.9(17) . .
C12 C8 C24 C32 178.2(11) . .
C4 C15 C25 C18 1.9(16) . .
C4 C15 C25 C21 -177.8(11) . .
C27 C18 C25 C15 -1.7(17) . .
C27 C18 C25 C21 178.0(11) . .
C72 C21 C25 C15 -35(2) . .
C61 C21 C25 C15 161.0(16) . .
C72 C21 C25 C18 145.0(15) . .
C61 C21 C25 C18 -19(2) . .
C4 C10 C27 C18 -1.1(16) . .
C4 C10 C27 C33 -178.3(10) . .
C25 C18 C27 C10 1.3(16) . .
C25 C18 C27 C33 178.5(10) . .
C22 C17 C28 C38 0.6(18) . .
C20 C17 C28 C38 179.8(11) . .
C16 C20 C29 C39 -6(2) . .
C17 C20 C29 C39 177.8(12) . .
C20 C16 C30 C85 -3(2) . .
C34 C19 C31 O13 22(2) . .
C36 C19 C31 O13 -164.7(14) . .
C34 C19 C31 O14 -158.3(14) . .
C36 C19 C31 O14 15.3(19) . .
C8 C24 C32 C44 -3.1(19) . .
C8 C24 C32 C35 177.3(13) . .
C10 C27 C33 C68 44.0(17) . .
C18 C27 C33 C68 -133.1(14) . .
C10 C27 C33 C69 -134.2(14) . .
C18 C27 C33 C69 48.7(17) . .
C36 C19 C34 C65 5(3) . .
C31 C19 C34 C65 178.4(15) . .
C44 C32 C35 C43 29(3) . .
C24 C32 C35 C43 -151.5(16) . .
C44 C32 C35 C52 -148.9(15) . .
C24 C32 C35 C52 31(2) . .
C34 C19 C36 C56 -9(2) . .
C31 C19 C36 C56 177.2(12) . .
C8 C14 C37 C44 -2(2) . .
C8 C14 C37 C46 173.8(11) . .
C13 C23 C38 C28 -2.3(19) . .
C13 C23 C38 C48 176.2(12) . .
C17 C28 C38 C23 1.2(19) . .
C17 C28 C38 C48 -177.4(11) . .
C20 C29 C39 C85 7(2) . .
C70 C40 C41 O1 28(3) . .
C64 C40 C41 O1 -159.2(17) . .
C70 C40 C41 O2 -151.7(18) . .
C64 C40 C41 O2 21(2) . .
C70 C40 C41 Pb3 -45(26) . 5_665
C64 C40 C41 Pb3 128(24) . 5_665
C52 C35 C43 C63 -2(3) . .
C32 C35 C43 C63 -179.8(16) . .
C14 C37 C44 C32 -4(2) . .
C46 C37 C44 C32 180.0(12) . .
C24 C32 C44 C37 7(2) . .
C35 C32 C44 C37 -173.7(14) . .
C44 C37 C46 C54 34(2) . .
C14 C37 C46 C54 -142.2(14) . .
C44 C37 C46 C51 -147.9(15) . .
C14 C37 C46 C51 36(2) . .
C23 C38 C48 C56 -13(2) . .
C28 C38 C48 C56 165.9(13) . .
C23 C38 C48 C65 154.7(14) . .
C28 C38 C48 C65 -26.8(19) . .
C62 C45 C49 O3 -8(2) . .
C59 C45 C49 O3 167.9(15) . .
C62 C45 C49 O4 178.5(14) . .
C59 C45 C49 O4 -6(2) . .
C54 C46 C51 C62 -7(2) . .
C37 C46 C51 C62 174.6(14) . .
C43 C35 C52 C57 1(3) . .
C32 C35 C52 C57 178.7(16) . .
C60 C50 C53 O11 162(2) . .
C66 C50 C53 O11 -13(3) . .
C60 C50 C53 O10 -11(3) . .
C66 C50 C53 O10 173.7(17) . .
C51 C46 C54 C59 5(2) . .
C37 C46 C54 C59 -176.6(14) . .
C65 C48 C56 C36 14(2) . .
C38 C48 C56 C36 -178.8(12) . .
C19 C36 C56 C48 0(2) . .
C35 C52 C57 C71 2(3) . .
C62 C45 C59 C54 -7(2) . .
C49 C45 C59 C54 177.7(14) . .
C46 C54 C59 C45 2(3) . .
C66 C50 C60 C61 -7(3) . .
C53 C50 C60 C61 178(2) . .
C50 C60 C61 C21 -6(3) . .
C72 C21 C61 C60 18(3) . .
C25 C21 C61 C60 -177.2(17) . .
C59 C45 C62 C51 5(3) . .
C49 C45 C62 C51 -179.8(15) . .
C46 C51 C62 C45 2(3) . .
C35 C43 C63 C71 1(3) . .
C70 C40 C64 C68 -5(2) . .
C41 C40 C64 C68 -178.0(15) . .
C19 C34 C65 C48 9(3) . .
C56 C48 C65 C34 -18(2) . .
C38 C48 C65 C34 174.7(14) . .
C60 C50 C66 C72 6(3) . .
C53 C50 C66 C72 -179.0(17) . .
C69 C33 C68 C64 3(2) . .
C27 C33 C68 C64 -175.5(11) . .
C40 C64 C68 C33 2(2) . .
C68 C33 C69 C70 -4(3) . .
C27 C33 C69 C70 173.8(15) . .
C64 C40 C70 C69 4(3) . .
C41 C40 C70 C69 176.5(17) . .
C33 C69 C70 C40 1(3) . .
C43 C63 C71 C57 2(3) . .
C43 C63 C71 C67 -173.3(18) . .
C52 C57 C71 C63 -3(3) . .
C52 C57 C71 C67 173.1(17) . .
O6 C67 C71 C63 164(3) . .
O5 C67 C71 C63 -14(3) . .
Pb2 C67 C71 C63 121(6) 1_545 .
O6 C67 C71 C57 -11(5) . .
O5 C67 C71 C57 171.4(16) . .
Pb2 C67 C71 C57 -54(7) 1_545 .
C61 C21 C72 C66 -20(3) . .
C25 C21 C72 C66 175.3(16) . .
C50 C66 C72 C21 8(3) . .
C9 C3 C76 C82 -1.5(14) . .
C4 C3 C76 C82 179.1(8) . .
C9 C3 C76 C75 178.7(9) . .
C4 C3 C76 C75 -0.6(13) . .
C3 C76 C82 C83 -0.1(14) . .
C75 C76 C82 C83 179.6(9) . .
C3 C76 C82 C13 -176.9(8) . .
C75 C76 C82 C13 2.9(13) . .
C22 C13 C82 C76 93.1(13) . .
C23 C13 C82 C76 -88.9(13) . .
C22 C13 C82 C83 -83.8(13) . .
C23 C13 C82 C83 94.2(12) . .
C9 C12 C83 C82 -2.0(13) . .
C8 C12 C83 C82 179.8(9) . .
C9 C12 C83 C86 -177.8(9) . .
C8 C12 C83 C86 4.0(14) . .
C76 C82 C83 C12 2.0(14) . .
C13 C82 C83 C12 178.9(8) . .
C76 C82 C83 C86 177.4(10) . .
C13 C82 C83 C86 -5.6(14) . .
C29 C39 C85 C30 -5.9(19) . .
C29 C39 C85 C79 173.4(12) . .
C16 C30 C85 C39 4.3(18) . .
C16 C30 C85 C79 -175.0(11) . .
O8 C79 C85 C39 10.0(16) . .
O9 C79 C85 C39 -166.8(11) . .
O8 C79 C85 C30 -170.8(10) . .
O9 C79 C85 C30 12.4(16) . .
O2 C41 O1 Pb3 4(2) . 5_665
C40 C41 O1 Pb3 -175.7(13) . 5_665
O1 C41 O2 Pb3 -4(2) . 5_665
C40 C41 O2 Pb3 175.8(13) . 5_665
O4 C49 O3 Pb2 -81.1(16) . 3_445
C45 C49 O3 Pb2 105.0(12) . 3_445
O3 C49 O4 Pb1 -18.1(17) . 2_655
C45 C49 O4 Pb1 155.8(10) . 2_655
O5 C67 O6 Pb2 27(3) . 1_545
C71 C67 O6 Pb2 -151(3) . 1_545
O9 C79 O8 Pb1 -14.2(11) . 3_455
C85 C79 O8 Pb1 169.0(7) . 3_455
O8 C79 O9 Pb2 -108.7(9) . .
C85 C79 O9 Pb2 68.1(10) . .
O11 C53 O10 Pb2 130(2) . 5_665
C50 C53 O10 Pb2 -57(2) . 5_665
O11 C53 O10 Pb3 -9(2) . 7_655
C50 C53 O10 Pb3 164.2(14) . 7_655
O10 C53 O11 Pb3 9(2) . 7_655
C50 C53 O11 Pb3 -163.3(15) . 7_655
O14 C31 O13 Pb1 -5.1(14) . .
C19 C31 O13 Pb1 174.9(11) . .
O13 C31 O14 Pb1 5.4(15) . .
C19 C31 O14 Pb1 -174.6(10) . .
O13 C31 O14 Pb3 -112.4(13) . .
C19 C31 O14 Pb3 67.6(15) . .
C31 O14 Pb1 O4 95.2(8) . 2_655
Pb3 O14 Pb1 O4 -126.5(4) . 2_655
C31 O14 Pb1 O8 178.1(8) . 3_545
Pb3 O14 Pb1 O8 -43.7(3) . 3_545
C31 O14 Pb1 O13 -2.7(7) . .
Pb3 O14 Pb1 O13 135.6(5) . .
C31 O13 Pb1 O4 -68.8(9) . 2_655
C31 O13 Pb1 O8 3.9(10) . 3_545
C31 O13 Pb1 O14 2.9(8) . .
C31 O14 Pb3 O1 -6.1(10) . 5_665
Pb1 O14 Pb3 O1 -120.2(4) . 5_665
C31 O14 Pb3 O2 -56.6(11) . 5_665
Pb1 O14 Pb3 O2 -170.7(5) . 5_665
C31 O14 Pb3 O11 -178(2) . 7_655
Pb1 O14 Pb3 O11 68(2) . 7_655
C31 O14 Pb3 O12 -135.2(10) . .
Pb1 O14 Pb3 O12 110.7(4) . .
C31 O14 Pb3 O10 117.8(10) . 7_655
Pb1 O14 Pb3 O10 3.7(5) . 7_655
C31 O14 Pb3 C41 -31.1(11) . 5_665
Pb1 O14 Pb3 C41 -145.2(6) . 5_665
C79 O9 Pb2 O6 127.9(7) . 1_565
C79 O9 Pb2 O3 -146.2(6) . 3
C79 O9 Pb2 O7 -122(3) . .
C79 O9 Pb2 O10 15.2(6) . 5_665
C79 O9 Pb2 C67 111.3(7) . 1_565
